data_2220571
loop_
_publ_author_name
'Teng, Lei'
'Zhang, Yong'
'Zhang, Shi-lei'
'Qu, Yuan'
'Xia, Xian-you'

_publ_section_title 5-(1<i>H</i>-Imidazol-1-ylsulfonyl)-<i>N</i>,<i>N</i>-dimethylnaphthalen-1-amine
_journal_coeditor_code LH2737
_journal_issue 1
_journal_name_full 'Acta Crystallographica Section E'
_journal_page_first o55
_journal_paper_doi 10.1107/S160053680804066X
_journal_volume 65
_journal_year 2009
_chemical_formula_iupac 'C15 H15 N3 O2 S'
_chemical_formula_moiety 'C15 H15 N3 O2 S'
_chemical_formula_sum 'C15 H15 N3 O2 S'
_chemical_formula_weight 301.36
_chemical_name_systematic 5-(1<i>H</i>-Imidazol-1-ylsulfonyl)-<i>N</i>,<i>N</i>-dimethylnaphthalen-1-amine
_space_group_IT_number 61
_symmetry_cell_setting orthorhombic
_symmetry_space_group_name_Hall '-P 2ac 2ab'
_symmetry_space_group_name_H-M 'P b c a'
_atom_sites_solution_hydrogens geom
_atom_sites_solution_primary direct
_atom_sites_solution_secondary difmap
_audit_creation_method SHELXL-97
_cell_angle_alpha 90.00
_cell_angle_beta 90.00
_cell_angle_gamma 90.00
_cell_formula_units_Z 8
_cell_length_a 16.3707(16)
_cell_length_b 7.7928(7)
_cell_length_c 22.088(2)
_cell_measurement_reflns_used 3852
_cell_measurement_temperature 150(2)
_cell_measurement_theta_max 28.21
_cell_measurement_theta_min 2.22
_cell_volume 2817.8(5)
_computing_cell_refinement 'SAINT-Plus (Bruker, 2007)'
_computing_data_collection 'SMART (Bruker, 2007)'
_computing_data_reduction 'SAINT-Plus (Bruker, 2007)'
_computing_molecular_graphics 'PLATON (Spek, 2003)'
_computing_publication_material 'SHELXTL (Sheldrick, 2008)'
_computing_structure_refinement 'SHELXL97 (Sheldrick, 2008)'
_computing_structure_solution 'SHELXS97 (Sheldrick, 2008)'
_diffrn_ambient_temperature 150(2)
_diffrn_measured_fraction_theta_full 0.981
_diffrn_measured_fraction_theta_max 0.981
_diffrn_measurement_device_type 'Bruker SMART CCD'
_diffrn_measurement_method '\f and \w'
_diffrn_radiation_monochromator graphite
_diffrn_radiation_source 'fine-focus sealed tube'
_diffrn_radiation_type MoK\a
_diffrn_radiation_wavelength 0.71073
_diffrn_reflns_av_R_equivalents 0.0582
_diffrn_reflns_av_sigmaI/netI 0.0446
_diffrn_reflns_limit_h_max 19
_diffrn_reflns_limit_h_min -12
_diffrn_reflns_limit_k_max 9
_diffrn_reflns_limit_k_min -7
_diffrn_reflns_limit_l_max 25
_diffrn_reflns_limit_l_min -26
_diffrn_reflns_number 9800
_diffrn_reflns_theta_full 25.50
_diffrn_reflns_theta_max 25.50
_diffrn_reflns_theta_min 1.84
_exptl_absorpt_coefficient_mu 0.238
_exptl_absorpt_correction_T_max 0.9766
_exptl_absorpt_correction_T_min 0.9440
_exptl_absorpt_correction_type multi-scan
_exptl_absorpt_process_details '(SADABS; Sheldrick, 1996)'
_exptl_crystal_colour red
_exptl_crystal_density_diffrn 1.421
_exptl_crystal_density_method 'not measured'
_exptl_crystal_description block
_exptl_crystal_F_000 1264
_exptl_crystal_size_max 0.20
_exptl_crystal_size_mid 0.10
_exptl_crystal_size_min 0.10
_refine_diff_density_max 0.496
_refine_diff_density_min -0.312
_refine_ls_extinction_method none
_refine_ls_goodness_of_fit_ref 1.073
_refine_ls_hydrogen_treatment constr
_refine_ls_matrix_type full
_refine_ls_number_parameters 192
_refine_ls_number_reflns 2577
_refine_ls_number_restraints 0
_refine_ls_restrained_S_all 1.073
_refine_ls_R_factor_all 0.0486
_refine_ls_R_factor_gt 0.0412
_refine_ls_shift/su_max 0.000
_refine_ls_shift/su_mean 0.000
_refine_ls_structure_factor_coef Fsqd
_refine_ls_weighting_details 'calc w=1/[\s^2^(Fo^2^)+(0.0583P)^2^+0.6727P] where P=(Fo^2^+2Fc^2^)/3'
_refine_ls_weighting_scheme calc
_refine_ls_wR_factor_gt 0.1048
_refine_ls_wR_factor_ref 0.1095
_reflns_number_gt 2196
_reflns_number_total 2577
_reflns_threshold_expression I>2\s(I)
_cod_data_source_file lh2737.cif
_cod_data_source_block I
_cod_depositor_comments
;
The following automatic conversions were performed:
'_symmetry_cell_setting' value 'Orthorhombic' changed to 'orthorhombic'
according to '/home/saulius/struct/CIF-dictionaries/cif_core.dic'
dictionary named 'cif_core.dic' version 2.4.1 from 2010-06-29.

Automatic conversion script
Id: cif_fix_enum 1527 2010-12-29 10:47:43Z saulius 

The following automatic conversions were performed:

'_symmetry_cell_setting' value 'Orthorhombic' changed to
'orthorhombic' according to
/home/saulius/struct/CIF-dictionaries/cif_core.dic dictionary named
'cif_core.dic' version 2.4.1 from 2010-06-29.

Automatic conversion script
Id: cif_fix_values 1715 2011-07-08 13:25:40Z adriana 
;
_cod_database_code 2220571
_cod_database_fobs_code 2220571

loop_
_symmetry_equiv_pos_as_xyz
'x, y, z'
'-x+1/2, -y, z+1/2'
'-x, y+1/2, -z+1/2'
'x+1/2, -y+1/2, -z'
'-x, -y, -z'
'x-1/2, y, -z-1/2'
'x, -y-1/2, z-1/2'
'-x-1/2, y-1/2, z'

loop_
_atom_site_type_symbol
_atom_site_label
_atom_site_fract_x
_atom_site_fract_y
_atom_site_fract_z
_atom_site_U_iso_or_equiv
_atom_site_adp_type
_atom_site_calc_flag
_atom_site_refinement_flags
_atom_site_occupancy
_atom_site_disorder_assembly
_atom_site_disorder_group
C C1 0.11008(13) -0.0608(3) 0.10523(10) 0.0274(5) Uani d . 1 . .
H H1A 0.1612 -0.1147 0.0922 0.041 Uiso calc R 1 . .
H H1B 0.0721 -0.0558 0.0710 0.041 Uiso calc R 1 . .
H H1C 0.0858 -0.1285 0.1380 0.041 Uiso calc R 1 . .
C C2 0.18098(13) 0.2027(3) 0.08508(9) 0.0319(5) Uani d . 1 . .
H H2A 0.1877 0.3221 0.0981 0.048 Uiso calc R 1 . .
H H2B 0.1574 0.2002 0.0443 0.048 Uiso calc R 1 . .
H H2C 0.2343 0.1457 0.0846 0.048 Uiso calc R 1 . .
C C3 0.14436(11) 0.1301(3) 0.18942(8) 0.0216(4) Uani d . 1 . .
C C4 0.21791(12) 0.1896(3) 0.21123(9) 0.0247(5) Uani d . 1 . .
H H4 0.2602 0.2184 0.1836 0.030 Uiso calc R 1 . .
C C5 0.23134(11) 0.2084(3) 0.27371(9) 0.0255(5) Uani d . 1 . .
H H5 0.2825 0.2507 0.2874 0.031 Uiso calc R 1 . .
C C6 0.17273(11) 0.1673(3) 0.31536(9) 0.0234(4) Uani d . 1 . .
H H6 0.1840 0.1773 0.3574 0.028 Uiso calc R 1 . .
C C7 0.09481(11) 0.1098(2) 0.29548(9) 0.0193(4) Uani d . 1 . .
C C8 0.02739(11) 0.0735(2) 0.33507(9) 0.0193(4) Uani d . 1 . .
C C9 -0.04868(11) 0.0311(3) 0.31351(9) 0.0214(4) Uani d . 1 . .
H H9 -0.0917 0.0063 0.3410 0.026 Uiso calc R 1 . .
C C10 -0.06277(11) 0.0244(3) 0.25099(9) 0.0221(4) Uani d . 1 . .
H H10 -0.1159 -0.0007 0.2360 0.026 Uiso calc R 1 . .
C C11 -0.00036(11) 0.0539(2) 0.21174(9) 0.0207(4) Uani d . 1 . .
H H11 -0.0107 0.0476 0.1695 0.025 Uiso calc R 1 . .
C C12 0.08007(11) 0.0938(2) 0.23193(9) 0.0201(4) Uani d . 1 . .
C C13 0.06482(12) -0.2592(3) 0.42799(9) 0.0235(5) Uani d . 1 . .
H H13 0.0112 -0.2976 0.4187 0.028 Uiso calc R 1 . .
C C14 0.13037(12) -0.3564(3) 0.44095(9) 0.0280(5) Uani d . 1 . .
H H14 0.1302 -0.4783 0.4420 0.034 Uiso calc R 1 . .
C C15 0.17381(12) -0.0973(3) 0.44626(9) 0.0238(5) Uani d . 1 . .
H H15 0.2077 0.0005 0.4514 0.029 Uiso calc R 1 . .
N N1 0.12680(9) 0.1138(2) 0.12696(7) 0.0224(4) Uani d . 1 . .
N N2 0.09210(9) -0.0906(2) 0.43108(7) 0.0189(4) Uani d . 1 . .
N N3 0.19833(10) -0.2548(2) 0.45265(8) 0.0295(4) Uani d . 1 . .
O O1 -0.04379(8) 0.04896(19) 0.43910(6) 0.0269(4) Uani d . 1 . .
O O2 0.08176(8) 0.22535(18) 0.43451(6) 0.0274(4) Uani d . 1 . .
S S1 0.03535(3) 0.08123(6) 0.41480(2) 0.02021(17) Uani d . 1 . .

loop_
_atom_site_aniso_label
_atom_site_aniso_U_11
_atom_site_aniso_U_22
_atom_site_aniso_U_33
_atom_site_aniso_U_12
_atom_site_aniso_U_13
_atom_site_aniso_U_23
C1 0.0290(10) 0.0248(13) 0.0283(11) 0.0020(9) 0.0010(9) -0.0029(9)
C2 0.0303(11) 0.0407(14) 0.0248(10) -0.0036(10) 0.0055(9) 0.0055(10)
C3 0.0222(9) 0.0177(11) 0.0251(10) 0.0019(8) 0.0009(8) 0.0024(8)
C4 0.0194(9) 0.0245(12) 0.0302(11) -0.0013(8) 0.0048(8) 0.0025(9)
C5 0.0178(9) 0.0250(12) 0.0337(11) -0.0014(8) -0.0041(8) -0.0010(9)
C6 0.0226(9) 0.0224(12) 0.0251(10) -0.0001(8) -0.0045(8) -0.0002(8)
C7 0.0199(9) 0.0163(11) 0.0218(10) 0.0023(8) -0.0009(7) 0.0015(8)
C8 0.0220(9) 0.0158(11) 0.0201(10) 0.0016(8) -0.0015(7) 0.0013(8)
C9 0.0208(9) 0.0197(11) 0.0238(10) -0.0010(8) 0.0026(8) 0.0008(8)
C10 0.0181(9) 0.0211(11) 0.0270(11) -0.0021(8) -0.0042(8) -0.0001(9)
C11 0.0227(10) 0.0205(12) 0.0190(9) 0.0003(8) -0.0044(8) 0.0015(8)
C12 0.0192(9) 0.0164(11) 0.0247(11) 0.0015(8) -0.0011(8) 0.0021(8)
C13 0.0246(10) 0.0234(12) 0.0226(10) -0.0060(9) -0.0018(8) -0.0014(8)
C14 0.0337(11) 0.0187(12) 0.0316(11) -0.0002(9) -0.0014(9) -0.0017(9)
C15 0.0200(9) 0.0247(12) 0.0266(11) -0.0024(8) -0.0030(8) 0.0002(8)
N1 0.0231(8) 0.0233(10) 0.0209(9) -0.0022(7) 0.0025(7) 0.0018(7)
N2 0.0207(8) 0.0179(9) 0.0182(8) 0.0004(6) -0.0016(6) -0.0003(6)
N3 0.0247(9) 0.0259(11) 0.0377(10) 0.0024(7) -0.0056(7) 0.0012(8)
O1 0.0232(7) 0.0357(9) 0.0216(7) 0.0041(6) 0.0028(5) -0.0006(6)
O2 0.0325(8) 0.0221(8) 0.0276(7) 0.0006(6) -0.0025(6) -0.0041(6)
S1 0.0221(3) 0.0203(3) 0.0183(3) 0.00270(19) -0.00034(18) -0.00119(19)

loop_
_atom_type_symbol
_atom_type_description
_atom_type_scat_dispersion_real
_atom_type_scat_dispersion_imag
_atom_type_scat_source
C C 0.0033 0.0016 'International Tables Vol C Tables 4.2.6.8 and 6.1.1.4'
H H 0.0000 0.0000 'International Tables Vol C Tables 4.2.6.8 and 6.1.1.4'
N N 0.0061 0.0033 'International Tables Vol C Tables 4.2.6.8 and 6.1.1.4'
O O 0.0106 0.0060 'International Tables Vol C Tables 4.2.6.8 and 6.1.1.4'
S S 0.1246 0.1234 'International Tables Vol C Tables 4.2.6.8 and 6.1.1.4'

loop_
_geom_angle_atom_site_label_1
_geom_angle_atom_site_label_2
_geom_angle_atom_site_label_3
_geom_angle_site_symmetry_1
_geom_angle_site_symmetry_3
_geom_angle
_geom_angle_publ_flag
N1 C1 H1A . . 109.5 ?
N1 C1 H1B . . 109.5 ?
H1A C1 H1B . . 109.5 ?
N1 C1 H1C . . 109.5 ?
H1A C1 H1C . . 109.5 ?
H1B C1 H1C . . 109.5 ?
N1 C2 H2A . . 109.5 ?
N1 C2 H2B . . 109.5 ?
H2A C2 H2B . . 109.5 ?
N1 C2 H2C . . 109.5 ?
H2A C2 H2C . . 109.5 ?
H2B C2 H2C . . 109.5 ?
C4 C3 N1 . . 123.28(17) ?
C4 C3 C12 . . 118.54(17) ?
N1 C3 C12 . . 118.04(16) ?
C3 C4 C5 . . 121.01(18) ?
C3 C4 H4 . . 119.5 ?
C5 C4 H4 . . 119.5 ?
C6 C5 C4 . . 121.79(18) ?
C6 C5 H5 . . 119.1 ?
C4 C5 H5 . . 119.1 ?
C5 C6 C7 . . 119.71(18) ?
C5 C6 H6 . . 120.1 ?
C7 C6 H6 . . 120.1 ?
C6 C7 C12 . . 118.84(17) ?
C6 C7 C8 . . 124.31(17) ?
C12 C7 C8 . . 116.79(16) ?
C9 C8 C7 . . 122.21(18) ?
C9 C8 S1 . . 114.88(14) ?
C7 C8 S1 . . 122.91(14) ?
C8 C9 C10 . . 119.99(17) ?
C8 C9 H9 . . 120.0 ?
C10 C9 H9 . . 120.0 ?
C11 C10 C9 . . 119.90(17) ?
C11 C10 H10 . . 120.0 ?
C9 C10 H10 . . 120.0 ?
C10 C11 C12 . . 122.14(18) ?
C10 C11 H11 . . 118.9 ?
C12 C11 H11 . . 118.9 ?
C11 C12 C7 . . 118.84(17) ?
C11 C12 C3 . . 120.99(17) ?
C7 C12 C3 . . 120.00(16) ?
C14 C13 N2 . . 105.42(17) ?
C14 C13 H13 . . 127.3 ?
N2 C13 H13 . . 127.3 ?
C13 C14 N3 . . 110.95(19) ?
C13 C14 H14 . . 124.5 ?
N3 C14 H14 . . 124.5 ?
N3 C15 N2 . . 111.22(17) ?
N3 C15 H15 . . 124.4 ?
N2 C15 H15 . . 124.4 ?
C3 N1 C2 . . 116.91(16) ?
C3 N1 C1 . . 116.09(16) ?
C2 N1 C1 . . 110.30(16) ?
C15 N2 C13 . . 106.73(16) ?
C15 N2 S1 . . 128.48(14) ?
C13 N2 S1 . . 124.69(13) ?
C15 N3 C14 . . 105.70(17) ?
O2 S1 O1 . . 120.60(9) ?
O2 S1 N2 . . 105.66(8) ?
O1 S1 N2 . . 106.46(9) ?
O2 S1 C8 . . 111.78(9) ?
O1 S1 C8 . . 107.60(8) ?
N2 S1 C8 . . 103.20(8) ?

loop_
_geom_bond_atom_site_label_1
_geom_bond_atom_site_label_2
_geom_bond_site_symmetry_2
_geom_bond_distance
_geom_bond_publ_flag
C1 N1 . 1.468(3) ?
C1 H1A . 0.9800 ?
C1 H1B . 0.9800 ?
C1 H1C . 0.9800 ?
C2 N1 . 1.457(2) ?
C2 H2A . 0.9800 ?
C2 H2B . 0.9800 ?
C2 H2C . 0.9800 ?
C3 C4 . 1.377(3) ?
C3 N1 . 1.415(2) ?
C3 C12 . 1.438(3) ?
C4 C5 . 1.405(3) ?
C4 H4 . 0.9500 ?
C5 C6 . 1.367(3) ?
C5 H5 . 0.9500 ?
C6 C7 . 1.422(3) ?
C6 H6 . 0.9500 ?
C7 C12 . 1.430(3) ?
C7 C8 . 1.436(3) ?
C8 C9 . 1.374(3) ?
C8 S1 . 1.767(2) ?
C9 C10 . 1.401(3) ?
C9 H9 . 0.9500 ?
C10 C11 . 1.359(3) ?
C10 H10 . 0.9500 ?
C11 C12 . 1.424(3) ?
C11 H11 . 0.9500 ?
C13 C14 . 1.344(3) ?
C13 N2 . 1.389(3) ?
C13 H13 . 0.9500 ?
C14 N3 . 1.390(3) ?
C14 H14 . 0.9500 ?
C15 N3 . 1.299(3) ?
C15 N2 . 1.380(2) ?
C15 H15 . 0.9500 ?
N2 S1 . 1.6692(16) ?
O1 S1 . 1.4249(14) ?
O2 S1 . 1.4241(14) ?

loop_
_geom_hbond_atom_site_label_D
_geom_hbond_atom_site_label_H
_geom_hbond_atom_site_label_A
_geom_hbond_site_symmetry_A
_geom_hbond_distance_DH
_geom_hbond_distance_HA
_geom_hbond_distance_DA
_geom_hbond_angle_DHA
_geom_hbond_publ_flag
C6 H6 O2 . 0.95 2.42 3.057(2) 124.5 yes
C15 H15 N3 8_665 0.95 2.45 3.395(3) 173.2 yes
C14 H14 O2 1_545 0.95 2.45 3.358(3) 160.5 yes
C13 H13 N1 3_545 0.95 2.57 3.506(2) 169.2 yes
C10 H10 Cg 4_545 0.95 2.82 3.302(2) 113 yes

loop_
_geom_torsion_atom_site_label_1
_geom_torsion_atom_site_label_2
_geom_torsion_atom_site_label_3
_geom_torsion_atom_site_label_4
_geom_torsion_site_symmetry_1
_geom_torsion_site_symmetry_2
_geom_torsion_site_symmetry_3
_geom_torsion_site_symmetry_4
_geom_torsion
_geom_torsion_publ_flag
N1 C3 C4 C5 . . . . 178.02(18) ?
C12 C3 C4 C5 . . . . 2.5(3) ?
C3 C4 C5 C6 . . . . 0.5(3) ?
C4 C5 C6 C7 . . . . -2.3(3) ?
C5 C6 C7 C12 . . . . 0.9(3) ?
C5 C6 C7 C8 . . . . -176.03(19) ?
C6 C7 C8 C9 . . . . 174.8(2) ?
C12 C7 C8 C9 . . . . -2.2(3) ?
C6 C7 C8 S1 . . . . -4.7(3) ?
C12 C7 C8 S1 . . . . 178.26(14) ?
C7 C8 C9 C10 . . . . -0.8(3) ?
S1 C8 C9 C10 . . . . 178.69(15) ?
C8 C9 C10 C11 . . . . 2.4(3) ?
C9 C10 C11 C12 . . . . -0.7(3) ?
C10 C11 C12 C7 . . . . -2.5(3) ?
C10 C11 C12 C3 . . . . -177.88(19) ?
C6 C7 C12 C11 . . . . -173.40(18) ?
C8 C7 C12 C11 . . . . 3.8(3) ?
C6 C7 C12 C3 . . . . 2.1(3) ?
C8 C7 C12 C3 . . . . 179.25(17) ?
C4 C3 C12 C11 . . . . 171.62(19) ?
N1 C3 C12 C11 . . . . -4.2(3) ?
C4 C3 C12 C7 . . . . -3.7(3) ?
N1 C3 C12 C7 . . . . -179.52(17) ?
N2 C13 C14 N3 . . . . 0.5(2) ?
C4 C3 N1 C2 . . . . -15.4(3) ?
C12 C3 N1 C2 . . . . 160.21(18) ?
C4 C3 N1 C1 . . . . 117.6(2) ?
C12 C3 N1 C1 . . . . -66.8(2) ?
N3 C15 N2 C13 . . . . 0.0(2) ?
N3 C15 N2 S1 . . . . -176.46(14) ?
C14 C13 N2 C15 . . . . -0.3(2) ?
C14 C13 N2 S1 . . . . 176.33(14) ?
N2 C15 N3 C14 . . . . 0.3(2) ?
C13 C14 N3 C15 . . . . -0.5(2) ?
C15 N2 S1 O2 . . . . -14.58(19) ?
C13 N2 S1 O2 . . . . 169.57(15) ?
C15 N2 S1 O1 . . . . -143.94(17) ?
C13 N2 S1 O1 . . . . 40.22(18) ?
C15 N2 S1 C8 . . . . 102.91(18) ?
C13 N2 S1 C8 . . . . -72.93(17) ?
C9 C8 S1 O2 . . . . -137.71(15) ?
C7 C8 S1 O2 . . . . 41.82(18) ?
C9 C8 S1 O1 . . . . -3.13(18) ?
C7 C8 S1 O1 . . . . 176.40(16) ?
C9 C8 S1 N2 . . . . 109.19(16) ?
C7 C8 S1 N2 . . . . -71.28(17) ?

loop_
_cod_related_entry_id
_cod_related_entry_database
_cod_related_entry_code
1 ChemSpider 24741327
